data_1531309
loop_
_publ_author_name
'della Ventura, G.'
'Bonazzi, P.'
'Oberti, R.'
'Ottolini, L.'

_publ_section_title
;
 Ciprianiite and Mottanaite-(Ce), two new minerals of the Hellandite group
 from Latium (Italy)
;
_journal_name_full 'American Mineralogist'
_journal_page_first 739
_journal_page_last 744
_journal_volume 87
_journal_year 2002
_chemical_formula_sum 'Al0.5 B3.99 Be1.18 Ca4.37 Ce1.46 F0.53 Fe0.38 H0.43 Li0.02 Mg0.03 O23.47 Si3.98 Th0.17 Ti0.07'
_chemical_name_systematic
;
Ca4 (Ce1.46 Ca0.37 Th0.17) (Al0.5 Fe0.38 Mg0.03 Ti0.07) (Be1.18 Li0.02) B3.99 
Si3.98 O22 (O1.04 F0.53 (O H)0.43)
;
_space_group_IT_number 13
_symmetry_space_group_name_Hall '-P 2ya'
_symmetry_space_group_name_H-M 'P 1 2/a 1'
_cell_angle_alpha 90
_cell_angle_beta 110.97
_cell_angle_gamma 90
_cell_formula_units_Z 2
_cell_length_a 19.032
_cell_length_b 4.746
_cell_length_c 10.248
_cell_volume 864.351
_citation_journal_id_ASTM AMMIAY
_cod_data_source_file dellaVentura_AMMIAY_2002_158.cif
_cod_data_source_block H0.43Al0.5B3.99Be1.18Ca4.37Ce1.46F0.53Fe0.38Li0.02Mg0.03O23.47Si3.98Th0.17Ti0.07
_cod_original_cell_volume 864.3511
_cod_original_sg_symbol_Hall '-P 2yc (z,y,-x)'
_cod_original_formula_sum
;
H0.43 Al0.5 B3.99 Be1.18 Ca4.37 Ce1.46 F0.53 Fe0.38 Li0.02 Mg0.03 O23.47 
Si3.98 Th0.17 Ti0.07
;
_cod_database_code 1531309

loop_
_symmetry_equiv_pos_as_xyz
x,y,z
-x+1/2,y,-z
-x,-y,-z
x-1/2,-y,z

loop_
_atom_site_label
_atom_site_type_symbol
_atom_site_fract_x
_atom_site_fract_y
_atom_site_fract_z
_atom_site_occupancy
_atom_site_U_iso_or_equiv
Ca1 Ca+2 0.0424 0.0149 0.3612 0.185 0.0
F1 F-1 0.0367 0.1967 0.8716 0.265 0.0
O12 O-2 0.25 0.3369 0 1 0.0
Ti1 Ti+4 0 0 0 0.035 0.0
Ca3 Ca+2 0.157 -0.0285 0.9314 1 0.0
O4 O-2 0.132 0.6704 0.5416 1 0.0
O3 O-2 0.0697 0.69 0.741 1 0.0
O7 O-2 0.1666 0.2332 0.4443 1 0.0
Al1 Al+3 0 0 0 0.5 0.0
B2 B+3 0.2542 0.467 0.1331 1 0.0
O9 O-2 0.1861 0.3259 0.1584 1 0.0
O11 O-2 0.0506 0.2608 0.1566 1 0.0
Mg1 Mg+2 0 0 0 0.015 0.0
O2 O-2 0.1778 0.3191 0.7546 1 0.0
Th1 Th+4 0.0424 0.0149 0.3612 0.085 0.0
Be1 Be+2 0.0393 0.5424 0.8668 0.59 0.0
O10 O-2 0.0852 0.7237 0.0369 1 0.0
O1 O-2 0.0443 0.241 0.5674 1 0.0
Fe1 Fe+3 0 0 0 0.38 0.0
O6 O-2 0.2466 0.7584 0.8582 1 0.0
B1 B+3 0.1732 0.5316 0.4513 1 0.0
Si1 Si+4 0.1039 0.4834 0.6508 1 0.0
Si2 Si+4 0.1126 0.4992 0.1612 1 0.0
O13 O-2 0.25 0.6495 0.5 1 0.0
Li1 Li+1 0.0393 0.5424 0.8668 0.012 0.0
Ca2 Ca+2 0.2471 0.0032 0.6614 1 0.0
O8 O-2 0.1324 0.6756 0.3071 1 0.0
Ce1 Ce+3 0.0424 0.0149 0.3612 0.73 0.0
O5 O-2 0.0367 0.1967 0.8716 0.735 0.0
